data_1547830
loop_
_publ_author_name
'Gharpure, Santosh J.'
'Anuradha, Dandela'

_publ_section_title
;
 Synthesis of Benzo[1,4]heterocycles using Palladium Catalyzed Heck
 Reaction to Vinylogous Carbonates/Carbamates: Unexpected Formation of
 Indoles via Carbopalladation Intercepted by Nucleopalladation.
;
_journal_issue 22
_journal_name_full 'Organic letters'
_journal_page_first 6136
_journal_page_last 6139
_journal_paper_doi 10.1021/acs.orglett.7b03016
_journal_volume 19
_journal_year 2017
_chemical_formula_moiety 'C16 H18 O4'
_chemical_formula_sum 'C16 H18 O4'
_chemical_formula_weight 274.32
_space_group_IT_number 14
_symmetry_cell_setting monoclinic
_symmetry_Int_Tables_number 14
_symmetry_space_group_name_Hall '-P 2yn'
_symmetry_space_group_name_H-M 'P 1 21/n 1'
_atom_sites_solution_hydrogens geom
_atom_sites_solution_primary direct
_atom_sites_solution_secondary difmap
_cell_angle_alpha 90.0000
_cell_angle_beta 92.161(16)
_cell_angle_gamma 90.0000
_cell_formula_units_Z 4
_cell_length_a 11.1174(10)
_cell_length_b 8.648(7)
_cell_length_c 14.313(13)
_cell_measurement_reflns_used 3570
_cell_measurement_temperature 100
_cell_measurement_theta_max 29.20
_cell_measurement_theta_min 3.30
_cell_volume 1375.1(17)
_computing_cell_refinement 'CrystalClear-SM Expert 2.1 b28'
_computing_data_collection 'CrystalClear-SM Expert 2.1 b28 (Rigaku, 2013)'
_computing_data_reduction 'CrystalClear-SM Expert 2.1 b28'
_computing_molecular_graphics 'CrystalStructure 4.0'
_computing_publication_material 'CrystalStructure 4.0 (Rigaku, 2010)'
_computing_structure_refinement 'SHELXL97 (Sheldrick, 2008)'
_computing_structure_solution 'SIR92 (Altomare, et al., 1994)'
_diffrn_ambient_temperature 100
_diffrn_detector_area_resol_mean 7.111
_diffrn_measured_fraction_theta_full 0.996
_diffrn_measured_fraction_theta_max 0.996
_diffrn_measurement_device_type 'Rigaku Saturn724'
_diffrn_measurement_method \w
_diffrn_radiation_type 'Mo K\a'
_diffrn_radiation_wavelength 0.71070
_diffrn_reflns_av_R_equivalents 0.1798
_diffrn_reflns_limit_h_max 15
_diffrn_reflns_limit_h_min -15
_diffrn_reflns_limit_k_max 11
_diffrn_reflns_limit_k_min -11
_diffrn_reflns_limit_l_max 19
_diffrn_reflns_limit_l_min -19
_diffrn_reflns_number 19700
_diffrn_reflns_theta_full 29.19
_diffrn_reflns_theta_max 29.19
_diffrn_standards_number 0
_exptl_absorpt_coefficient_mu 0.094
_exptl_absorpt_correction_T_max 0.995
_exptl_absorpt_correction_T_min 0.984
_exptl_absorpt_correction_type numerical
_exptl_absorpt_process_details 'NUMABS (Rigaku, 1999)'
_exptl_crystal_colour colorless
_exptl_crystal_density_diffrn 1.325
_exptl_crystal_density_method 'not measured'
_exptl_crystal_description prism
_exptl_crystal_F_000 584.00
_exptl_crystal_size_max 0.210
_exptl_crystal_size_mid 0.150
_exptl_crystal_size_min 0.050
_refine_diff_density_max 0.470
_refine_diff_density_min -0.370
_refine_ls_extinction_method none
_refine_ls_goodness_of_fit_ref 0.981
_refine_ls_hydrogen_treatment constr
_refine_ls_number_parameters 181
_refine_ls_number_reflns 3705
_refine_ls_number_restraints 0
_refine_ls_R_factor_gt 0.0841
_refine_ls_shift/su_max 0.000
_refine_ls_structure_factor_coef Fsqd
_refine_ls_weighting_details 'w = 1/[\s^2^(Fo^2^)+(0.1098P)^2^+0.0000P] where P=(Fo^2^+2Fc^2^)/3'
_refine_ls_weighting_scheme calc
_refine_ls_wR_factor_ref 0.2447
_reflns_number_gt 2179
_reflns_number_total 3708
_reflns_threshold_expression F^2^>2.0\s(F^2^)
_cod_data_source_file sjg-anu-2.cif
_cod_data_source_block SJG-ANU-4-25
_cod_depositor_comments 'Adding full bibliography for 1547825--1547834.cif.'
_cod_database_code 1547830

loop_
_symmetry_equiv_pos_site_id
_symmetry_equiv_pos_as_xyz
1 +X,+Y,+Z
2 1/2-X,1/2+Y,1/2-Z
3 -X,-Y,-Z
4 1/2+X,1/2-Y,1/2+Z

loop_
_atom_site_label
_atom_site_type_symbol
_atom_site_fract_x
_atom_site_fract_y
_atom_site_fract_z
_atom_site_U_iso_or_equiv
_atom_site_adp_type
_atom_site_occupancy
_atom_site_symmetry_multiplicity
_atom_site_calc_flag
_atom_site_refinement_flags
O1 O 0.14481(18) 0.1904(2) 0.76863(13) 0.0235(5) Uani 1.0 4 d .
O2 O 0.63477(18) -0.0165(2) 0.84045(13) 0.0244(5) Uani 1.0 4 d .
O3 O 0.68779(17) -0.0857(2) 0.69508(14) 0.0235(5) Uani 1.0 4 d .
O4 O 0.43194(17) 0.1851(2) 0.82847(13) 0.0220(5) Uani 1.0 4 d .
C5 C 0.2022(3) 0.2177(3) 0.6872(2) 0.0204(6) Uani 1.0 4 d .
C6 C 0.3648(3) 0.2434(3) 0.5821(2) 0.0213(7) Uani 1.0 4 d .
C7 C 0.3259(3) 0.2008(3) 0.67139(19) 0.0185(6) Uani 1.0 4 d .
C8 C 0.5057(3) 0.0396(3) 0.7050(2) 0.0226(7) Uani 1.0 4 d .
C9 C 0.6124(3) -0.0207(3) 0.7570(2) 0.0208(6) Uani 1.0 4 d .
C10 C 0.1400(3) 0.1980(4) 0.9377(2) 0.0269(7) Uani 1.0 4 d .
C11 C 0.3276(3) 0.2621(3) 0.8629(2) 0.0217(7) Uani 1.0 4 d .
C12 C 0.2159(3) 0.1601(3) 0.85329(19) 0.0204(6) Uani 1.0 4 d .
C13 C 0.1629(3) 0.3022(3) 0.5268(2) 0.0240(7) Uani 1.0 4 d .
C14 C 0.8043(3) -0.1380(4) 0.7333(2) 0.0251(7) Uani 1.0 4 d .
C15 C 0.4220(3) 0.1381(3) 0.73772(18) 0.0183(6) Uani 1.0 4 d .
C16 C 0.3420(3) 0.2943(3) 0.9676(2) 0.0248(7) Uani 1.0 4 d .
C17 C 0.1231(3) 0.2669(3) 0.6142(2) 0.0212(7) Uani 1.0 4 d .
C18 C 0.2861(3) 0.2914(3) 0.5109(2) 0.0231(7) Uani 1.0 4 d .
C19 C 0.8922(3) -0.0047(4) 0.7404(3) 0.0332(8) Uani 1.0 4 d .
C20 C 0.2113(3) 0.3248(4) 0.9927(2) 0.0280(7) Uani 1.0 4 d .
H6 H 0.4483 0.2387 0.5706 0.0256 Uiso 1.0 4 calc R
H8 H 0.4941 0.0061 0.6421 0.0272 Uiso 1.0 4 calc R
H10A H 0.1296 0.1051 0.9770 0.0323 Uiso 1.0 4 calc R
H10B H 0.0595 0.2367 0.9169 0.0323 Uiso 1.0 4 calc R
H11 H 0.3136 0.3612 0.8282 0.0261 Uiso 1.0 4 calc R
H12 H 0.2401 0.0487 0.8554 0.0244 Uiso 1.0 4 calc R
H13 H 0.1078 0.3333 0.4780 0.0287 Uiso 1.0 4 calc R
H14A H 0.8365 -0.2193 0.6925 0.0301 Uiso 1.0 4 calc R
H14B H 0.7943 -0.1832 0.7961 0.0301 Uiso 1.0 4 calc R
H16A H 0.3936 0.3857 0.9804 0.0298 Uiso 1.0 4 calc R
H16B H 0.3760 0.2039 1.0019 0.0298 Uiso 1.0 4 calc R
H17 H 0.0397 0.2760 0.6255 0.0254 Uiso 1.0 4 calc R
H18 H 0.3156 0.3170 0.4514 0.0278 Uiso 1.0 4 calc R
H19A H 0.9715 -0.0431 0.7618 0.0398 Uiso 1.0 4 calc R
H19B H 0.8637 0.0716 0.7852 0.0398 Uiso 1.0 4 calc R
H19C H 0.8983 0.0439 0.6789 0.0398 Uiso 1.0 4 calc R
H20A H 0.1852 0.4295 0.9727 0.0336 Uiso 1.0 4 calc R
H20B H 0.2011 0.3143 1.0609 0.0336 Uiso 1.0 4 calc R

loop_
_atom_site_aniso_label
_atom_site_aniso_U_11
_atom_site_aniso_U_22
_atom_site_aniso_U_33
_atom_site_aniso_U_12
_atom_site_aniso_U_13
_atom_site_aniso_U_23
O1 0.0202(11) 0.0290(11) 0.0210(11) -0.0014(9) -0.0021(9) 0.0018(8)
O2 0.0259(12) 0.0243(11) 0.0227(12) 0.0018(9) -0.0020(9) -0.0016(8)
O3 0.0214(11) 0.0236(11) 0.0251(12) 0.0035(9) -0.0021(9) -0.0039(8)
O4 0.0204(11) 0.0244(11) 0.0212(11) 0.0017(8) -0.0006(8) -0.0027(8)
C5 0.0247(16) 0.0139(13) 0.0227(16) -0.0006(11) 0.0020(12) -0.0027(11)
C6 0.0211(15) 0.0215(14) 0.0214(16) -0.0024(11) 0.0021(12) -0.0039(11)
C7 0.0211(15) 0.0160(13) 0.0181(15) 0.0017(11) -0.0032(11) -0.0035(10)
C8 0.0241(16) 0.0196(14) 0.0241(16) -0.0001(12) -0.0009(12) -0.0015(11)
C9 0.0236(16) 0.0124(13) 0.0263(16) -0.0045(11) 0.0009(12) 0.0010(11)
C10 0.0284(17) 0.0268(16) 0.0258(17) 0.0046(12) 0.0038(13) 0.0046(12)
C11 0.0222(16) 0.0209(14) 0.0220(16) 0.0016(12) -0.0016(12) -0.0005(11)
C12 0.0233(16) 0.0200(14) 0.0177(15) 0.0014(11) -0.0006(11) 0.0019(11)
C13 0.0287(17) 0.0210(14) 0.0216(16) 0.0014(12) -0.0067(12) 0.0019(11)
C14 0.0208(16) 0.0228(14) 0.0313(18) 0.0049(12) -0.0025(12) -0.0017(12)
C15 0.0203(15) 0.0169(13) 0.0176(15) -0.0049(11) -0.0023(11) 0.0001(10)
C16 0.0273(17) 0.0247(15) 0.0221(16) 0.0036(12) -0.0039(12) 0.0012(12)
C17 0.0184(15) 0.0213(14) 0.0234(16) -0.0004(11) -0.0048(12) -0.0034(11)
C18 0.0301(17) 0.0218(14) 0.0174(15) -0.0032(12) -0.0013(12) -0.0007(11)
C19 0.0260(18) 0.0272(16) 0.047(3) -0.0009(13) 0.0020(15) -0.0040(14)
C20 0.0304(18) 0.0318(17) 0.0220(16) 0.0063(13) 0.0019(13) -0.0016(12)

loop_
_atom_type_symbol
_atom_type_description
_atom_type_scat_dispersion_real
_atom_type_scat_dispersion_imag
_atom_type_scat_source
C C 0.0033 0.0016
;
International Tables for Crystallography
(1992, Vol. C, Tables 4.2.6.8 and 6.1.1.4)
;
H H 0.0000 0.0000
;
International Tables for Crystallography
(1992, Vol. C, Table 6.1.1.4)
;
O O 0.0106 0.0060
;
International Tables for Crystallography
(1992, Vol. C, Tables 4.2.6.8 and 6.1.1.4)
;

loop_
_geom_angle_atom_site_label_1
_geom_angle_atom_site_label_2
_geom_angle_atom_site_label_3
_geom_angle
_geom_angle_publ_flag
C5 O1 C12 119.1(3) yes
C9 O3 C14 116.2(3) yes
C11 O4 C15 115.3(2) yes
O1 C5 C7 127.4(3) yes
O1 C5 C17 112.7(3) yes
C7 C5 C17 119.9(3) yes
C7 C6 C18 122.6(3) yes
C5 C7 C6 116.9(3) yes
C5 C7 C15 127.6(3) yes
C6 C7 C15 115.5(3) yes
C9 C8 C15 126.6(3) yes
O2 C9 O3 123.1(3) yes
O2 C9 C8 128.3(3) yes
O3 C9 C8 108.7(3) yes
C12 C10 C20 105.4(3) yes
O4 C11 C12 111.4(3) yes
O4 C11 C16 111.4(3) yes
C12 C11 C16 104.4(3) yes
O1 C12 C10 108.7(3) yes
O1 C12 C11 112.9(3) yes
C10 C12 C11 106.0(3) yes
C17 C13 C18 118.9(3) yes
O3 C14 C19 110.5(3) yes
O4 C15 C7 121.7(3) yes
O4 C15 C8 119.0(3) yes
C7 C15 C8 119.2(3) yes
C11 C16 C20 101.3(3) yes
C5 C17 C13 121.9(3) yes
C6 C18 C13 119.7(3) yes
C10 C20 C16 103.3(3) yes

loop_
_geom_bond_atom_site_label_1
_geom_bond_atom_site_label_2
_geom_bond_distance
_geom_bond_publ_flag
O1 C5 1.370(4) yes
O1 C12 1.445(4) yes
O2 C9 1.211(4) yes
O3 C9 1.364(4) yes
O3 C14 1.459(4) yes
O4 C11 1.440(4) yes
O4 C15 1.361(4) yes
C5 C7 1.410(4) yes
C5 C17 1.406(4) yes
C6 C7 1.413(5) yes
C6 C18 1.381(4) yes
C7 C15 1.504(4) yes
C8 C9 1.473(4) yes
C8 C15 1.358(4) yes
C10 C12 1.535(5) yes
C10 C20 1.551(5) yes
C11 C12 1.525(4) yes
C11 C16 1.527(5) yes
C13 C17 1.378(5) yes
C13 C18 1.400(5) yes
C14 C19 1.512(5) yes
C16 C20 1.533(5) yes
